data_2311210
loop_
_publ_author_name
'Mohamed, Shaaban K.'
'Akkurt, Mehmet'
'Mague, Joel T.'
'Hassan, Alaa A.'
'Albayati, Mustafa R.'

_publ_section_title
;
 Dimethyl
 (2Z)-2-[4-((1Z)-1-{2-[(2Z,5Z)-5-(2-meth-oxy-2-oxo-ethyl-idene)-4-oxo-3-phenyl-1,3-thia-zolidin-2-yl-idene]hydra-zin-1-yl-idene}eth-yl)anilino]but-2-ene-dio-ate.
;
_journal_coeditor_code SJ5373
_journal_issue 'Pt 12'
_journal_name_full 'Acta crystallographica. Section E, Structure reports online'
_journal_page_first o1844
_journal_page_last 5
_journal_paper_doi 10.1107/S1600536813032042
_journal_volume 69
_journal_year 2013
_chemical_formula_iupac 'C26 H24 N4 O7 S'
_chemical_formula_moiety 'C26 H24 N4 O7 S'
_chemical_formula_sum 'C26 H24 N4 O7 S'
_chemical_formula_weight 536.56
_chemical_name_systematic
'Dimethyl (2<i>Z</i>)-2-[4-((1<i>Z</i>)-1-{2-[(2<i>Z</i>,5<i>Z</i>)-5-(2-methoxy-2-oxoethylidene)-4-oxo-3-phenyl-1,3-thiazolidin-2-ylidene]hydrazin-1-ylidene}ethyl)anilino]but-2-enedioate'
_space_group_IT_number 14
_space_group_name_Hall '-P 2yn'
_space_group_name_H-M_alt 'P 1 21/n 1'
_symmetry_cell_setting monoclinic
_symmetry_space_group_name_Hall '-P 2yn'
_symmetry_space_group_name_H-M 'P 1 21/n 1'
_atom_sites_solution_hydrogens geom
_cell_angle_alpha 90
_cell_angle_beta 92.539(3)
_cell_angle_gamma 90
_cell_formula_units_Z 4
_cell_length_a 15.7027(6)
_cell_length_b 4.8543(2)
_cell_length_c 33.5974(13)
_cell_measurement_reflns_used 9855
_cell_measurement_temperature 100(2)
_cell_measurement_theta_max 61.2285
_cell_measurement_theta_min 3.0583
_cell_volume 2558.47(17)
_computing_cell_refinement 'SAINT (Bruker, 2013)'
_computing_data_collection 'APEX2 (Bruker, 2013)'
_computing_data_reduction 'SAINT (Bruker, 2013)'
_computing_molecular_graphics 'ORTEP-3 for Windows (Farrugia, 2012)'
_computing_publication_material 'WinGX (Farrugia, 2012) and PLATON (Spek, 2009)'
_computing_structure_refinement 'SHELXL2013 (Sheldrick, 2008)'
_computing_structure_solution '<i>SHELXT</i> (Sheldrick, 2008)'
_diffrn_ambient_temperature 100(2)
_diffrn_detector_area_resol_mean 10.4167
_diffrn_measured_fraction_theta_full 0.791
_diffrn_measured_fraction_theta_max 0.986
_diffrn_measurement_device_type 'Bruker D8 VENTURE PHOTON 100 CMOS'
_diffrn_measurement_method '\w scans'
_diffrn_radiation_monochromator mirror
_diffrn_radiation_type CuK\a
_diffrn_radiation_wavelength 1.54178
_diffrn_reflns_av_R_equivalents 0.1055
_diffrn_reflns_av_sigmaI/netI 0.0897
_diffrn_reflns_limit_h_max 17
_diffrn_reflns_limit_h_min -17
_diffrn_reflns_limit_k_max 5
_diffrn_reflns_limit_k_min -5
_diffrn_reflns_limit_l_max 31
_diffrn_reflns_limit_l_min -37
_diffrn_reflns_number 11600
_diffrn_reflns_reduction_process
;
;
_diffrn_reflns_theta_full 67.68
_diffrn_reflns_theta_max 59.06
_diffrn_reflns_theta_min 2.63
_exptl_absorpt_coefficient_mu 1.586
_exptl_absorpt_correction_T_max 0.95
_exptl_absorpt_correction_T_min 0.83
_exptl_absorpt_correction_type multi-scan
_exptl_absorpt_process_details '(<i>SADABS</i>; Bruker, 2013)'
_exptl_crystal_colour yellow
_exptl_crystal_density_diffrn 1.393
_exptl_crystal_density_method 'Not Measured'
_exptl_crystal_description column
_exptl_crystal_F_000 1120
_exptl_crystal_size_max 0.160
_exptl_crystal_size_mid 0.030
_exptl_crystal_size_min 0.030
_refine_diff_density_max 0.302
_refine_diff_density_min -0.282
_refine_ls_extinction_method none
_refine_ls_goodness_of_fit_ref 1.029
_refine_ls_hydrogen_treatment constr
_refine_ls_matrix_type full
_refine_ls_number_parameters 339
_refine_ls_number_reflns 3655
_refine_ls_number_restraints 6
_refine_ls_restrained_S_all 1.071
_refine_ls_R_factor_all 0.1147
_refine_ls_R_factor_gt 0.0699
_refine_ls_shift/su_max 0.000
_refine_ls_shift/su_mean 0.000
_refine_ls_structure_factor_coef Fsqd
_refine_ls_weighting_details 'W=1/[\S^2^(Fo^2^)+(0.0309P)^2^+6.4905P] where P=(Fo^2^+2Fc^2^)/3'
_refine_ls_weighting_scheme calc
_refine_ls_wR_factor_gt 0.1373
_refine_ls_wR_factor_ref 0.1561
_reflns_number_gt 2351
_reflns_number_total 3655
_reflns_threshold_expression I>2\s(I)
_cod_data_source_file sj5373sup1.cif
_cod_data_source_block I
_cod_original_sg_symbol_H-M 'P 21/n'
_cod_database_code 2311210

loop_
_symmetry_equiv_pos_site_id
_symmetry_equiv_pos_as_xyz
1 x,y,z
2 1/2-x,1/2+y,1/2-z
3 -x,-y,-z
4 1/2+x,1/2-y,1/2+z

loop_
_atom_site_aniso_label
_atom_site_aniso_U_11
_atom_site_aniso_U_22
_atom_site_aniso_U_33
_atom_site_aniso_U_12
_atom_site_aniso_U_13
_atom_site_aniso_U_23
S1 0.0316(7) 0.0325(7) 0.0414(7) -0.0036(6) -0.0005(6) 0.0001(6)
O1 0.045(2) 0.059(3) 0.048(2) 0.007(2) -0.0057(18) 0.011(2)
O2 0.032(2) 0.067(3) 0.052(2) -0.008(2) 0.0031(18) 0.006(2)
O3 0.042(2) 0.058(3) 0.050(2) -0.015(2) 0.0031(18) 0.009(2)
O4 0.037(2) 0.054(3) 0.054(2) 0.010(2) -0.0040(18) 0.014(2)
O5 0.032(2) 0.042(2) 0.041(2) 0.0025(18) 0.0033(16) -0.0009(17)
O6 0.040(2) 0.041(2) 0.044(2) -0.0105(19) -0.0094(18) 0.0036(18)
O7 0.034(2) 0.056(3) 0.052(2) -0.0129(19) -0.0018(18) 0.014(2)
N1 0.025(2) 0.039(3) 0.040(2) -0.006(2) 0.0037(19) 0.000(2)
N2 0.030(2) 0.034(3) 0.047(3) -0.001(2) 0.003(2) -0.002(2)
N3 0.029(2) 0.028(2) 0.049(3) -0.002(2) 0.003(2) -0.001(2)
N4 0.034(3) 0.028(2) 0.037(2) -0.004(2) -0.002(2) 0.0022(19)
C1 0.053(4) 0.083(5) 0.060(4) 0.020(4) -0.011(3) 0.008(4)
C2 0.042(3) 0.041(3) 0.032(3) 0.003(3) 0.004(3) -0.004(3)
C3 0.035(3) 0.039(3) 0.038(3) -0.006(3) 0.006(3) 0.004(3)
C4 0.025(3) 0.036(3) 0.041(3) -0.006(2) 0.007(2) -0.004(3)
C5 0.037(3) 0.043(3) 0.035(3) -0.005(3) 0.005(2) 0.000(3)
C6 0.037(3) 0.035(3) 0.038(3) -0.002(3) 0.004(2) -0.002(3)
C7B 0.021(3) 0.033(3) 0.042(3) -0.004(2) 0.002(2) -0.005(3)
C8B 0.037(5) 0.047(5) 0.048(5) 0.005(4) 0.002(4) -0.009(5)
C9B 0.037(5) 0.056(6) 0.045(5) 0.007(5) -0.003(4) -0.018(5)
C10B 0.024(3) 0.051(4) 0.059(4) 0.002(3) -0.008(3) -0.007(3)
C11B 0.028(5) 0.063(7) 0.062(6) 0.008(5) -0.002(4) -0.026(5)
C12B 0.023(5) 0.054(6) 0.058(6) -0.001(4) -0.004(4) -0.015(5)
C13 0.026(3) 0.022(3) 0.042(3) 0.006(2) 0.001(2) -0.002(2)
C14 0.034(3) 0.037(3) 0.056(3) -0.001(3) -0.008(3) 0.010(3)
C15 0.027(3) 0.025(3) 0.034(3) -0.001(2) 0.000(2) -0.005(2)
C16 0.028(3) 0.025(3) 0.040(3) 0.001(2) -0.004(2) -0.002(2)
C17 0.040(3) 0.024(3) 0.034(3) 0.002(2) -0.001(2) 0.000(2)
C18 0.028(3) 0.024(3) 0.038(3) -0.006(2) 0.002(2) -0.006(2)
C19 0.032(3) 0.023(3) 0.045(3) 0.004(2) -0.007(2) 0.000(2)
C20 0.028(3) 0.025(3) 0.042(3) 0.000(2) 0.000(2) -0.004(2)
C21 0.029(3) 0.028(3) 0.040(3) 0.007(2) -0.002(2) -0.001(2)
C22 0.029(3) 0.031(3) 0.046(3) 0.000(3) -0.001(3) 0.001(3)
C23 0.049(4) 0.075(5) 0.042(3) 0.009(3) 0.009(3) 0.006(3)
C24 0.029(3) 0.032(3) 0.042(3) 0.004(2) -0.004(2) 0.002(2)
C25 0.027(3) 0.030(3) 0.052(3) -0.002(3) -0.002(3) -0.002(3)
C26 0.038(4) 0.071(4) 0.064(4) -0.019(3) 0.000(3) 0.021(4)
C12A 0.023(5) 0.054(6) 0.058(6) -0.001(4) -0.004(4) -0.015(5)
C9A 0.037(5) 0.056(6) 0.045(5) 0.007(5) -0.003(4) -0.018(5)
C7A 0.021(3) 0.033(3) 0.042(3) -0.004(2) 0.002(2) -0.005(3)
C8A 0.037(5) 0.047(5) 0.048(5) 0.005(4) 0.002(4) -0.009(5)
C10A 0.024(3) 0.051(4) 0.059(4) 0.002(3) -0.008(3) -0.007(3)
C11A 0.028(5) 0.063(7) 0.062(6) 0.008(5) -0.002(4) -0.026(5)

loop_
_atom_site_type_symbol
_atom_site_label
_atom_site_fract_x
_atom_site_fract_y
_atom_site_fract_z
_atom_site_U_iso_or_equiv
_atom_site_thermal_displace_type
_atom_site_calc_flag
_atom_site_refinement_flags
_atom_site_occupancy
_atom_site_disorder_assembly
_atom_site_disorder_group
S S1 0.82910(8) 0.9838(3) 0.07318(4) 0.0352(4) Uani d . 1.000 . .
O O1 0.7365(2) 1.5472(9) -0.02761(10) 0.0509(14) Uani d . 1.000 . .
O O2 0.7018(2) 1.2215(9) 0.01654(11) 0.0503(14) Uani d . 1.000 . .
O O3 1.0163(2) 1.4497(8) 0.04611(11) 0.0500(14) Uani d . 1.000 . .
O O4 0.4439(2) -0.0248(8) 0.10592(10) 0.0485(14) Uani d . 1.000 . .
O O5 0.5638(2) -0.2773(7) 0.10342(10) 0.0383(12) Uani d . 1.000 . .
O O6 0.4864(2) -0.5316(7) 0.24001(10) 0.0420(12) Uani d . 1.000 . .
O O7 0.3549(2) -0.6713(8) 0.22011(10) 0.0474(14) Uani d . 1.000 . .
N N1 0.9907(2) 1.0985(9) 0.08935(12) 0.0346(14) Uani d D 1.000 . .
N N2 0.9367(3) 0.7543(9) 0.12948(12) 0.0370(16) Uani d . 1.000 . .
N N3 0.8626(3) 0.5940(8) 0.13394(13) 0.0353(14) Uani d . 1.000 . .
N N4 0.5687(2) -0.2105(8) 0.18830(12) 0.0331(14) Uani d . 1.000 . .
C C1 0.6494(4) 1.5545(15) -0.04284(18) 0.066(3) Uani d . 1.000 . .
C C2 0.7544(3) 1.3729(12) 0.00233(15) 0.0383(17) Uani d . 1.000 . .
C C3 0.8436(3) 1.3888(11) 0.01578(15) 0.0372(17) Uani d . 1.000 . .
C C4 0.8772(3) 1.2395(11) 0.04549(15) 0.0338(17) Uani d . 1.000 . .
C C5 0.9686(3) 1.2793(12) 0.05910(15) 0.0382(17) Uani d . 1.000 . .
C C6 0.9255(3) 0.9273(11) 0.10114(15) 0.0366(17) Uani d . 1.000 . .
C C7B 1.0773(3) 1.0893(13) 0.1080(2) 0.0320(17) Uani d GDP 0.624(8) A 2
C C8B 1.1061(4) 1.2977(13) 0.1336(2) 0.044(3) Uani d GP 0.624(8) A 2
C C9B 1.1888(4) 1.2897(13) 0.1501(2) 0.046(3) Uani d GP 0.624(8) A 2
C C10B 1.2426(3) 1.0733(14) 0.1411(2) 0.045(2) Uani d GP 0.624(8) A 2
C C11B 1.2137(4) 0.8649(12) 0.1155(2) 0.051(3) Uani d GP 0.624(8) A 2
C C12B 1.1311(4) 0.8729(12) 0.0990(2) 0.045(3) Uani d GP 0.624(8) A 2
C C13 0.8620(3) 0.4521(10) 0.16606(14) 0.0300(17) Uani d . 1.000 . .
C C14 0.9306(3) 0.4598(11) 0.19870(15) 0.0426(17) Uani d . 1.000 . .
C C15 0.7858(3) 0.2779(10) 0.17131(13) 0.0287(17) Uani d . 1.000 . .
C C16 0.7861(3) 0.0648(10) 0.19881(14) 0.0312(17) Uani d . 1.000 . .
C C17 0.7147(3) -0.0942(10) 0.20385(14) 0.0327(17) Uani d . 1.000 . .
C C18 0.6403(3) -0.0423(10) 0.18172(14) 0.0300(17) Uani d . 1.000 . .
C C19 0.6384(3) 0.1794(10) 0.15518(14) 0.0336(17) Uani d . 1.000 . .
C C20 0.7097(3) 0.3316(10) 0.14958(14) 0.0317(17) Uani d . 1.000 . .
C C21 0.4985(3) -0.2571(10) 0.16418(14) 0.0324(17) Uani d . 1.000 . .
C C22 0.4970(3) -0.1693(11) 0.12144(15) 0.0354(17) Uani d . 1.000 . .
C C23 0.5758(4) -0.1888(14) 0.06307(15) 0.055(2) Uani d . 1.000 . .
C C24 0.4309(3) -0.4101(10) 0.17585(15) 0.0345(17) Uani d . 1.000 . .
C C25 0.4288(3) -0.5354(11) 0.21454(16) 0.0364(17) Uani d . 1.000 . .
C C26 0.3515(4) -0.8178(14) 0.25707(17) 0.058(2) Uani d . 1.000 . .
C C12A 1.0914(6) 1.165(3) 0.1430(3) 0.045(3) Uani d GP 0.376(8) A 1
C C9A 1.2206(5) 0.972(3) 0.0964(3) 0.046(3) Uani d GP 0.376(8) A 1
C C7A 1.0723(5) 1.075(2) 0.1044(3) 0.0320(17) Uani d GDP 0.376(8) A 1
C C8A 1.1370(6) 0.978(3) 0.0811(3) 0.044(3) Uani d GP 0.376(8) A 1
C C10A 1.2397(5) 1.063(3) 0.1350(3) 0.045(2) Uani d GP 0.376(8) A 1
C C11A 1.1750(7) 1.159(3) 0.1583(3) 0.051(3) Uani d GP 0.376(8) A 1
H H1B 0.64500 1.67420 -0.06630 0.0980 Uiso c RU 1.000 . .
H H1A 0.63100 1.36790 -0.05030 0.0980 Uiso c RU 1.000 . .
H H11B 1.25050 0.71690 0.10940 0.0610 Uiso c RUP 0.624(8) A 2
H H1C 0.61300 1.62650 -0.02230 0.0980 Uiso c RU 1.000 . .
H H3 0.87960 1.51280 0.00250 0.0450 Uiso c RU 1.000 . .
H H4 0.56980 -0.29720 0.21130 0.0400 Uiso c RU 1.000 . .
H H8B 1.06940 1.44570 0.13970 0.0530 Uiso c RUP 0.624(8) A 2
H H9B 1.20860 1.43210 0.16760 0.0550 Uiso c RUP 0.624(8) A 2
H H10B 1.29910 1.06780 0.15240 0.0540 Uiso c RUP 0.624(8) A 2
H H19 0.58670 0.22460 0.14090 0.0400 Uiso c RU 1.000 . .
H H20 0.70770 0.47660 0.13060 0.0380 Uiso c RU 1.000 . .
H H23A 0.52380 -0.22530 0.04670 0.0830 Uiso c RU 1.000 . .
H H23B 0.62350 -0.29000 0.05220 0.0830 Uiso c RU 1.000 . .
H H23C 0.58810 0.00910 0.06280 0.0830 Uiso c RU 1.000 . .
H H24 0.38350 -0.43460 0.15770 0.0410 Uiso c RU 1.000 . .
H H26A 0.39650 -0.95760 0.25860 0.0870 Uiso c RU 1.000 . .
H H26B 0.29580 -0.90740 0.25860 0.0870 Uiso c RU 1.000 . .
H H26C 0.35980 -0.68840 0.27930 0.0870 Uiso c RU 1.000 . .
H H12B 1.11130 0.73040 0.08150 0.0540 Uiso c RUP 0.624(8) A 2
H H14A 0.94080 0.27310 0.20900 0.0640 Uiso c RU 1.000 . .
H H14B 0.91260 0.57890 0.22030 0.0640 Uiso c RU 1.000 . .
H H14C 0.98330 0.53230 0.18810 0.0640 Uiso c RU 1.000 . .
H H16 0.83660 0.02780 0.21450 0.0370 Uiso c RU 1.000 . .
H H17 0.71670 -0.24050 0.22270 0.0390 Uiso c RU 1.000 . .
H H8A 1.12400 0.91620 0.05470 0.0530 Uiso c RUP 0.376(8) A 1
H H9A 1.26480 0.90630 0.08050 0.0550 Uiso c RUP 0.376(8) A 1
H H10A 1.29680 1.05890 0.14550 0.0540 Uiso c RUP 0.376(8) A 1
H H11A 1.18800 1.22130 0.18470 0.0610 Uiso c RUP 0.376(8) A 1
H H12A 1.04720 1.23120 0.15890 0.0540 Uiso c RUP 0.376(8) A 1

loop_
_atom_type_symbol
_atom_type_description
_atom_type_scat_dispersion_real
_atom_type_scat_dispersion_imag
_atom_type_scat_source
C C 0.0181 0.0091 ' International Tables Vol C Tables 4.2.6.8 and 6.1.1.4'
H H 0.0000 0.0000 ' International Tables Vol C Tables 4.2.6.8 and 6.1.1.4'
N N 0.0311 0.0180 ' International Tables Vol C Tables 4.2.6.8 and 6.1.1.4'
O O 0.0492 0.0322 ' International Tables Vol C Tables 4.2.6.8 and 6.1.1.4'
S S 0.3331 0.5567 ' International Tables Vol C Tables 4.2.6.8 and 6.1.1.4'

loop_
_geom_angle_atom_site_label_1
_geom_angle_atom_site_label_2
_geom_angle_atom_site_label_3
_geom_angle
_geom_angle_publ_flag
C4 S1 C6 90.8(2) no
C1 O1 C2 116.7(4) no
C22 O5 C23 116.4(4) no
C25 O7 C26 115.2(4) no
C5 N1 C6 115.3(4) no
C5 N1 C7B 122.1(4) no
C5 N1 C7A 122.0(5) no
C6 N1 C7B 122.6(4) no
C6 N1 C7A 122.5(5) no
N3 N2 C6 110.8(4) no
N2 N3 C13 115.0(4) no
C18 N4 C21 129.2(4) no
C21 N4 H4 115.00 no
C18 N4 H4 115.00 no
O1 C2 C3 111.6(4) no
O2 C2 C3 124.8(5) no
O1 C2 O2 123.6(4) no
C2 C3 C4 123.5(5) no
S1 C4 C5 111.1(4) no
S1 C4 C3 128.6(4) no
C3 C4 C5 120.2(5) no
N1 C5 C4 110.5(4) no
O3 C5 C4 125.3(5) no
O3 C5 N1 124.2(4) no
S1 C6 N1 112.3(4) no
S1 C6 N2 125.8(4) no
N1 C6 N2 121.8(4) no
N1 C7A C8A 121.2(8) no
C8A C7A C12A 119.9(8) no
N1 C7A C12A 118.8(8) no
N1 C7B C12B 119.3(5) no
C8B C7B C12B 120.0(5) no
N1 C7B C8B 120.7(5) no
C7A C8A C9A 120.0(10) no
C7B C8B C9B 119.9(6) no
C8A C9A C10A 120.0(9) no
C8B C9B C10B 120.0(6) no
C9A C10A C11A 119.9(8) no
C9B C10B C11B 120.0(5) no
C10A C11A C12A 120.1(10) no
C10B C11B C12B 120.0(5) no
C7A C12A C11A 120.0(9) no
C7B C12B C11B 120.0(6) no
N3 C13 C15 116.3(4) no
C14 C13 C15 118.9(4) no
N3 C13 C14 124.7(4) no
C13 C15 C20 120.5(4) no
C13 C15 C16 121.7(4) no
C16 C15 C20 117.7(4) no
C15 C16 C17 121.4(4) no
C16 C17 C18 120.4(4) no
C17 C18 C19 118.6(4) no
N4 C18 C17 118.0(4) no
N4 C18 C19 123.3(4) no
C18 C19 C20 120.8(4) no
C15 C20 C19 121.1(4) no
N4 C21 C24 122.7(4) no
N4 C21 C22 120.2(4) no
C22 C21 C24 116.8(4) no
O5 C22 C21 110.0(4) no
O4 C22 C21 124.6(4) no
O4 C22 O5 125.4(5) no
C21 C24 C25 122.6(4) no
O6 C25 O7 121.6(5) no
O6 C25 C24 125.7(5) no
O7 C25 C24 112.7(4) no
O1 C1 H1A 109.00 no
O1 C1 H1B 109.00 no
O1 C1 H1C 109.00 no
H1A C1 H1B 109.00 no
H1A C1 H1C 110.00 no
H1B C1 H1C 109.00 no
C2 C3 H3 118.00 no
C4 C3 H3 118.00 no
C7A C8A H8A 120.00 no
C9A C8A H8A 120.00 no
C9B C8B H8B 120.00 no
C7B C8B H8B 120.00 no
C10A C9A H9A 120.00 no
C8A C9A H9A 120.00 no
C8B C9B H9B 120.00 no
C10B C9B H9B 120.00 no
C11A C10A H10A 120.00 no
C9A C10A H10A 120.00 no
C11B C10B H10B 120.00 no
C9B C10B H10B 120.00 no
C10A C11A H11A 120.00 no
C12A C11A H11A 120.00 no
C10B C11B H11B 120.00 no
C12B C11B H11B 120.00 no
C7A C12A H12A 120.00 no
C11A C12A H12A 120.00 no
C11B C12B H12B 120.00 no
C7B C12B H12B 120.00 no
C13 C14 H14A 110.00 no
C13 C14 H14C 109.00 no
H14A C14 H14B 109.00 no
C13 C14 H14B 110.00 no
H14B C14 H14C 109.00 no
H14A C14 H14C 109.00 no
C15 C16 H16 119.00 no
C17 C16 H16 119.00 no
C18 C17 H17 120.00 no
C16 C17 H17 120.00 no
C18 C19 H19 120.00 no
C20 C19 H19 120.00 no
C15 C20 H20 119.00 no
C19 C20 H20 119.00 no
O5 C23 H23B 110.00 no
O5 C23 H23C 110.00 no
H23A C23 H23C 109.00 no
H23B C23 H23C 110.00 no
H23A C23 H23B 109.00 no
O5 C23 H23A 109.00 no
C25 C24 H24 119.00 no
C21 C24 H24 119.00 no
O7 C26 H26C 109.00 no
O7 C26 H26B 109.00 no
H26B C26 H26C 109.00 no
H26A C26 H26B 109.00 no
H26A C26 H26C 109.00 no
O7 C26 H26A 110.00 no

loop_
_geom_bond_atom_site_label_1
_geom_bond_atom_site_label_2
_geom_bond_distance
_geom_bond_publ_flag
S1 C4 1.743(5) no
S1 C6 1.767(5) no
O1 C1 1.439(7) no
O1 C2 1.335(7) no
O2 C2 1.219(6) no
O3 C5 1.210(6) no
O4 C22 1.192(6) no
O5 C22 1.341(6) no
O5 C23 1.442(6) no
O6 C25 1.217(6) no
O7 C25 1.355(6) no
O7 C26 1.434(7) no
N1 C5 1.376(7) no
N1 C6 1.390(6) no
N1 C7B 1.473(6) no
N1 C7A 1.361(9) no
N2 N3 1.413(6) no
N2 C6 1.276(7) no
N3 C13 1.281(6) no
N4 C18 1.415(6) no
N4 C21 1.358(6) no
N4 H4 0.8800 no
C2 C3 1.455(7) no
C3 C4 1.324(7) no
C4 C5 1.499(7) no
C7A C12A 1.389(15) no
C7A C8A 1.392(14) no
C7B C8B 1.390(9) no
C7B C12B 1.390(8) no
C8A C9A 1.389(13) no
C8B C9B 1.390(9) no
C9A C10A 1.390(15) no
C9B C10B 1.390(9) no
C10A C11A 1.390(15) no
C10B C11B 1.391(9) no
C11A C12A 1.389(14) no
C11B C12B 1.388(9) no
C13 C15 1.482(7) no
C13 C14 1.503(7) no
C15 C20 1.397(7) no
C15 C16 1.387(7) no
C16 C17 1.378(7) no
C17 C18 1.380(7) no
C18 C19 1.397(7) no
C19 C20 1.361(7) no
C21 C22 1.497(7) no
C21 C24 1.367(7) no
C24 C25 1.437(7) no
C1 H1A 0.9800 no
C1 H1B 0.9800 no
C1 H1C 0.9800 no
C3 H3 0.9500 no
C8A H8A 0.9500 no
C8B H8B 0.9500 no
C9A H9A 0.9500 no
C9B H9B 0.9500 no
C10A H10A 0.9500 no
C10B H10B 0.9500 no
C11A H11A 0.9500 no
C11B H11B 0.9500 no
C12A H12A 0.9500 no
C12B H12B 0.9500 no
C14 H14A 0.9800 no
C14 H14B 0.9800 no
C14 H14C 0.9800 no
C16 H16 0.9500 no
C17 H17 0.9500 no
C19 H19 0.9500 no
C20 H20 0.9500 no
C23 H23B 0.9800 no
C23 H23C 0.9800 no
C23 H23A 0.9800 no
C24 H24 0.9500 no
C26 H26B 0.9800 no
C26 H26C 0.9800 no
C26 H26A 0.9800 no

loop_
_geom_hbond_atom_site_label_D
_geom_hbond_atom_site_label_H
_geom_hbond_atom_site_label_A
_geom_hbond_site_symmetry_A
_geom_hbond_distance_DH
_geom_hbond_distance_HA
_geom_hbond_distance_DA
_geom_hbond_angle_DHA
_geom_hbond_publ_flag
N4 H4 O6 . 0.88 2.01 2.705(5) 135 yes
C1 H1B O4 3_675 0.98 2.54 3.402(8) 147 yes
C3 H3 O3 3_785 0.95 2.37 3.191(6) 145 yes
C8B H8B N2 1_565 0.95 2.58 3.461(8) 155 yes
C12B H12B O3 1_545 0.95 2.31 3.216(7) 159 yes
C14 H14A O6 2_655 0.98 2.50 3.375(6) 148 yes
C14 H14C N2 . 0.98 2.33 2.735(7) 104 no

loop_
_geom_torsion_atom_site_label_1
_geom_torsion_atom_site_label_2
_geom_torsion_atom_site_label_3
_geom_torsion_atom_site_label_4
_geom_torsion
_geom_torsion_publ_flag
C6 S1 C4 C3 178.8(5) no
C6 S1 C4 C5 -0.7(4) no
C4 S1 C6 N1 0.0(4) no
C4 S1 C6 N2 179.2(5) no
C1 O1 C2 C3 -178.6(5) no
C1 O1 C2 O2 1.0(8) no
C23 O5 C22 C21 -174.0(4) no
C23 O5 C22 O4 6.1(7) no
C26 O7 C25 C24 175.6(5) no
C26 O7 C25 O6 -2.6(7) no
C5 N1 C6 N2 -178.4(5) no
C7B N1 C5 C4 179.1(5) no
C5 N1 C7B C12B -105.5(7) no
C6 N1 C5 O3 177.2(5) no
C7B N1 C5 O3 -2.4(8) no
C6 N1 C5 C4 -1.4(6) no
C5 N1 C6 S1 0.8(6) no
C5 N1 C7B C8B 72.9(7) no
C6 N1 C7B C8B -106.6(7) no
C7B N1 C6 N2 1.2(8) no
C7B N1 C6 S1 -179.6(4) no
C6 N1 C7B C12B 74.9(7) no
N3 N2 C6 N1 -176.3(4) no
N3 N2 C6 S1 4.6(6) no
C6 N2 N3 C13 -167.4(5) no
N2 N3 C13 C15 -179.0(4) no
N2 N3 C13 C14 3.5(7) no
C18 N4 C21 C24 -175.0(5) no
C21 N4 C18 C19 23.3(8) no
C18 N4 C21 C22 12.5(7) no
C21 N4 C18 C17 -159.3(5) no
O2 C2 C3 C4 -0.5(9) no
O1 C2 C3 C4 179.1(5) no
C2 C3 C4 C5 -176.5(5) no
C2 C3 C4 S1 4.0(8) no
S1 C4 C5 O3 -177.2(5) no
C3 C4 C5 N1 -178.3(5) no
C3 C4 C5 O3 3.2(8) no
S1 C4 C5 N1 1.3(5) no
N1 C7B C12B C11B 178.3(5) no
N1 C7B C8B C9B -178.3(6) no
C8B C7B C12B C11B -0.1(10) no
C12B C7B C8B C9B 0.2(10) no
C7B C8B C9B C10B -0.2(10) no
C8B C9B C10B C11B 0.1(10) no
C9B C10B C11B C12B -0.1(10) no
C10B C11B C12B C7B 0.1(10) no
N3 C13 C15 C16 163.1(5) no
C14 C13 C15 C16 -19.2(7) no
C14 C13 C15 C20 158.1(4) no
N3 C13 C15 C20 -19.5(7) no
C13 C15 C16 C17 179.2(4) no
C20 C15 C16 C17 1.8(7) no
C16 C15 C20 C19 -0.1(7) no
C13 C15 C20 C19 -177.6(4) no
C15 C16 C17 C18 -0.7(7) no
C16 C17 C18 C19 -2.0(7) no
C16 C17 C18 N4 -179.5(4) no
C17 C18 C19 C20 3.7(7) no
N4 C18 C19 C20 -179.0(4) no
C18 C19 C20 C15 -2.6(7) no
C24 C21 C22 O4 61.8(7) no
N4 C21 C22 O5 54.8(6) no
C22 C21 C24 C25 172.4(5) no
N4 C21 C22 O4 -125.3(5) no
N4 C21 C24 C25 -0.3(8) no
C24 C21 C22 O5 -118.2(5) no
C21 C24 C25 O7 178.4(5) no
C21 C24 C25 O6 -3.5(8) no
